data_4081090
loop_
_publ_author_name
'Yuan, Jianchao'
'Wang, Fuzhou'
'Xu, Weibing'
'Mei, Tongjian'
'Li, Jing'
'Yuan, Bingnian'
'Song, Fengying'
'Jia, Zong'

_publ_section_title
;
 Chiral Naphthyl-\a-diimine Nickel(II) Catalysts Bearingsec-Phenethyl
 Groups: Chain-Walking Polymerization of Ethylene at High Temperature and
 Stereoselective Polymerization of Methyl Methacrylate at Low Temperature
;
_journal_issue 14
_journal_name_full Organometallics
_journal_page_first 3960
_journal_paper_doi 10.1021/om400433t
_journal_volume 32
_journal_year 2013
_chemical_formula_sum 'C34 H24 N2'
_chemical_formula_weight 460.55
_space_group_IT_number 142
_symmetry_cell_setting tetragonal
_symmetry_space_group_name_Hall '-I 4bd 2c'
_symmetry_space_group_name_H-M 'I 41/a c d :2'
_atom_sites_solution_hydrogens geom
_atom_sites_solution_primary direct
_atom_sites_solution_secondary difmap
_audit_creation_method SHELXL-97
_audit_update_record
;
2013-05-21 # Formatted by publCIF
;
_cell_angle_alpha 90.00
_cell_angle_beta 90.00
_cell_angle_gamma 90.00
_cell_formula_units_Z 16
_cell_length_a 21.644(9)
_cell_length_b 21.644(9)
_cell_length_c 24.538(12)
_cell_measurement_reflns_used 983
_cell_measurement_temperature 296(2)
_cell_measurement_theta_max 17.65
_cell_measurement_theta_min 2.51
_cell_volume 11495(9)
_computing_cell_refinement 'Bruker SAINT'
_computing_data_collection 'Bruker APEX2'
_computing_data_reduction 'Bruker SAINT'
_computing_molecular_graphics 'Bruker SHELXTL'
_computing_publication_material 'Bruker SHELXTL'
_computing_structure_refinement 'SHELXL-97 (Sheldrick, 2008)'
_computing_structure_solution 'SHELXS-97 (Sheldrick, 2008)'
_diffrn_ambient_temperature 296(2)
_diffrn_measured_fraction_theta_full 0.974
_diffrn_measured_fraction_theta_max 0.974
_diffrn_measurement_device_type 'Bruker APEX-II CCD'
_diffrn_measurement_method '\f and \w scans'
_diffrn_radiation_monochromator graphite
_diffrn_radiation_source 'fine-focus sealed tube'
_diffrn_radiation_type MoK\a
_diffrn_radiation_wavelength 0.71073
_diffrn_reflns_av_R_equivalents 0.1241
_diffrn_reflns_av_sigmaI/netI 0.0755
_diffrn_reflns_limit_h_max 25
_diffrn_reflns_limit_h_min -25
_diffrn_reflns_limit_k_max 24
_diffrn_reflns_limit_k_min -22
_diffrn_reflns_limit_l_max 14
_diffrn_reflns_limit_l_min -29
_diffrn_reflns_number 16817
_diffrn_reflns_theta_full 25.10
_diffrn_reflns_theta_max 25.10
_diffrn_reflns_theta_min 2.51
_exptl_absorpt_coefficient_mu 0.062
_exptl_absorpt_correction_T_max 0.9829
_exptl_absorpt_correction_T_min 0.9804
_exptl_absorpt_correction_type multi-scan
_exptl_absorpt_process_details SADABS
_exptl_crystal_colour red
_exptl_crystal_density_diffrn 1.064
_exptl_crystal_density_method 'not measured'
_exptl_crystal_description block
_exptl_crystal_F_000 3872
_exptl_crystal_size_max 0.32
_exptl_crystal_size_mid 0.31
_exptl_crystal_size_min 0.28
_platon_squeeze_details
;
;
_refine_diff_density_max 0.982
_refine_diff_density_min -0.366
_refine_diff_density_rms 0.130
_refine_ls_extinction_method none
_refine_ls_goodness_of_fit_ref 1.005
_refine_ls_hydrogen_treatment constr
_refine_ls_matrix_type full
_refine_ls_number_parameters 165
_refine_ls_number_reflns 2500
_refine_ls_number_restraints 0
_refine_ls_restrained_S_all 1.005
_refine_ls_R_factor_all 0.2828
_refine_ls_R_factor_gt 0.1540
_refine_ls_shift/su_max 0.000
_refine_ls_shift/su_mean 0.000
_refine_ls_structure_factor_coef Fsqd
_refine_ls_weighting_details 'calc w=1/[\s^2^(Fo^2^)+(0.3000P)^2^+0.8564P] where P=(Fo^2^+2Fc^2^)/3'
_refine_ls_weighting_scheme calc
_refine_ls_wR_factor_gt 0.3806
_refine_ls_wR_factor_ref 0.4484
_reflns_number_gt 860
_reflns_number_total 2500
_reflns_threshold_expression >2sigma(I)
_cod_data_source_file om400433t_si_002.cif
_cod_data_source_block 1d
_cod_original_cell_volume 11496(9)
_cod_original_sg_symbol_H-M I4(1)/acd
_cod_database_code 4081090

loop_
_symmetry_equiv_pos_as_xyz
'x, y, z'
'-x+1/2, -y, z+1/2'
'-y+1/4, x+3/4, z+1/4'
'y+1/4, -x+1/4, z+3/4'
'-x+1/2, y, -z'
'x, -y, -z+1/2'
'y+1/4, x+3/4, -z+3/4'
'-y+1/4, -x+1/4, -z+1/4'
'x+1/2, y+1/2, z+1/2'
'-x+1, -y+1/2, z+1'
'-y+3/4, x+5/4, z+3/4'
'y+3/4, -x+3/4, z+5/4'
'-x+1, y+1/2, -z+1/2'
'x+1/2, -y+1/2, -z+1'
'y+3/4, x+5/4, -z+5/4'
'-y+3/4, -x+3/4, -z+3/4'
'-x, -y, -z'
'x-1/2, y, -z-1/2'
'y-1/4, -x-3/4, -z-1/4'
'-y-1/4, x-1/4, -z-3/4'
'x-1/2, -y, z'
'-x, y, z-1/2'
'-y-1/4, -x-3/4, z-3/4'
'y-1/4, x-1/4, z-1/4'
'-x+1/2, -y+1/2, -z+1/2'
'x, y+1/2, -z'
'y+1/4, -x-1/4, -z+1/4'
'-y+1/4, x+1/4, -z-1/4'
'x, -y+1/2, z+1/2'
'-x+1/2, y+1/2, z'
'-y+1/4, -x-1/4, z-1/4'
'y+1/4, x+1/4, z+1/4'

loop_
_atom_site_label
_atom_site_type_symbol
_atom_site_fract_x
_atom_site_fract_y
_atom_site_fract_z
_atom_site_U_iso_or_equiv
_atom_site_adp_type
_atom_site_occupancy
_atom_site_symmetry_multiplicity
_atom_site_calc_flag
_atom_site_refinement_flags
C1 C 0.8983(3) 0.9762(3) 0.0869(4) 0.077(2) Uani 1 1 d .
C2 C 0.9088(4) 0.9739(4) 0.0302(4) 0.091(3) Uani 1 1 d .
C3 C 0.9571(5) 0.9333(5) 0.0134(6) 0.122(4) Uani 1 1 d .
H3 H 0.9655 0.9299 -0.0237 0.147 Uiso 1 1 calc R
C4 C 0.9898(5) 0.9010(5) 0.0470(7) 0.117(4) Uani 1 1 d .
H4 H 1.0205 0.8755 0.0330 0.140 Uiso 1 1 calc R
C5 C 0.9810(4) 0.9027(4) 0.1038(6) 0.099(3) Uani 1 1 d .
C6 C 1.0163(4) 0.8685(5) 0.1437(7) 0.123(4) Uani 1 1 d .
H6 H 1.0481 0.8433 0.1314 0.148 Uiso 1 1 calc R
C7 C 1.0058(6) 0.8710(6) 0.1968(7) 0.133(5) Uani 1 1 d .
H7 H 1.0292 0.8481 0.2214 0.160 Uiso 1 1 calc R
C8 C 0.9582(6) 0.9096(5) 0.2140(5) 0.119(4) Uani 1 1 d .
H8 H 0.9498 0.9122 0.2511 0.143 Uiso 1 1 calc R
C9 C 0.9249(4) 0.9423(4) 0.1805(5) 0.092(3) Uani 1 1 d .
H9 H 0.8941 0.9677 0.1946 0.110 Uiso 1 1 calc R
C10 C 0.9338(3) 0.9404(4) 0.1242(5) 0.086(3) Uani 1 1 d .
C11 C 0.7982(3) 1.0029(3) 0.1132(3) 0.067(2) Uani 1 1 d .
C12 C 0.7646(3) 0.9448(3) 0.1023(3) 0.068(2) Uani 1 1 d .
C13 C 0.7771(4) 0.8894(4) 0.0811(3) 0.080(2) Uani 1 1 d .
H13 H 0.8165 0.8813 0.0676 0.095 Uiso 1 1 calc R
C14 C 0.7332(4) 0.8445(4) 0.0788(4) 0.091(3) Uani 1 1 d .
H14 H 0.7428 0.8069 0.0624 0.109 Uiso 1 1 calc R
C15 C 0.7039(3) 0.9539(3) 0.1250 0.068(3) Uani 1 2 d S
C16 C 0.6594(3) 0.9094(3) 0.1250 0.081(3) Uani 1 2 d S
C17 C 0.6030(4) 0.9250(5) 0.1499(4) 0.097(3) Uani 1 1 d .
H17 H 0.5714 0.8960 0.1520 0.116 Uiso 1 1 calc R
C18 C 0.8716(4) 1.0094(6) -0.0067(4) 0.121(4) Uani 1 1 d .
H18A H 0.8313 0.9913 -0.0092 0.181 Uiso 1 1 calc R
H18B H 0.8906 1.0096 -0.0420 0.181 Uiso 1 1 calc R
H18C H 0.8682 1.0510 0.0065 0.181 Uiso 1 1 calc R
N1 N 0.8546(3) 1.0175(3) 0.1079(3) 0.0744(19) Uani 1 1 d .

loop_
_atom_site_aniso_label
_atom_site_aniso_U_11
_atom_site_aniso_U_22
_atom_site_aniso_U_33
_atom_site_aniso_U_23
_atom_site_aniso_U_13
_atom_site_aniso_U_12
C1 0.042(4) 0.061(5) 0.128(7) -0.014(5) 0.004(4) -0.003(4)
C2 0.081(6) 0.076(6) 0.116(7) -0.020(5) 0.022(5) -0.005(5)
C3 0.085(7) 0.109(8) 0.173(11) -0.030(8) 0.053(8) -0.001(6)
C4 0.064(6) 0.079(7) 0.207(14) -0.035(8) 0.038(8) -0.001(5)
C5 0.051(5) 0.062(5) 0.185(11) -0.011(6) 0.022(6) -0.002(4)
C6 0.056(6) 0.091(7) 0.223(14) 0.001(9) -0.017(8) 0.013(5)
C7 0.090(9) 0.109(9) 0.200(14) 0.049(10) -0.046(9) -0.014(7)
C8 0.105(8) 0.110(8) 0.143(9) 0.029(7) -0.008(7) 0.011(7)
C9 0.063(5) 0.086(6) 0.127(8) 0.003(6) -0.003(5) -0.003(5)
C10 0.049(5) 0.063(5) 0.147(9) -0.018(5) -0.002(5) -0.010(4)
C11 0.054(4) 0.052(4) 0.096(5) -0.003(3) 0.003(4) 0.000(3)
C12 0.060(5) 0.060(5) 0.084(5) -0.004(4) 0.001(4) 0.007(4)
C13 0.069(5) 0.064(5) 0.105(6) -0.009(4) 0.008(4) 0.008(4)
C14 0.086(7) 0.070(5) 0.116(7) -0.015(5) 0.010(5) -0.012(5)
C15 0.059(4) 0.059(4) 0.086(7) 0.003(4) -0.003(4) -0.005(5)
C16 0.062(4) 0.062(4) 0.119(9) -0.008(5) 0.008(5) -0.016(6)
C17 0.076(6) 0.094(7) 0.120(7) 0.003(5) 0.011(5) -0.024(5)
C18 0.093(7) 0.166(10) 0.104(7) -0.017(7) 0.011(6) 0.010(7)
N1 0.050(4) 0.057(4) 0.117(5) -0.015(3) 0.008(3) -0.002(3)

loop_
_atom_type_symbol
_atom_type_description
_atom_type_scat_dispersion_real
_atom_type_scat_dispersion_imag
_atom_type_scat_source
C C 0.0033 0.0016 'International Tables Vol C Tables 4.2.6.8 and 6.1.1.4'
H H 0.0000 0.0000 'International Tables Vol C Tables 4.2.6.8 and 6.1.1.4'
N N 0.0061 0.0033 'International Tables Vol C Tables 4.2.6.8 and 6.1.1.4'

loop_
_geom_angle_atom_site_label_1
_geom_angle_atom_site_label_2
_geom_angle_atom_site_label_3
_geom_angle
_geom_angle_site_symmetry_1
_geom_angle_site_symmetry_3
N1 C1 C2 119.7(8) . .
N1 C1 C10 118.4(8) . .
C2 C1 C10 121.9(8) . .
C1 C2 C3 115.1(10) . .
C1 C2 C18 120.9(8) . .
C3 C2 C18 124.0(11) . .
C4 C3 C2 123.4(12) . .
C4 C3 H3 118.3 . .
C2 C3 H3 118.3 . .
C3 C4 C5 122.9(10) . .
C3 C4 H4 118.5 . .
C5 C4 H4 118.5 . .
C10 C5 C4 117.9(10) . .
C10 C5 C6 116.2(11) . .
C4 C5 C6 125.9(10) . .
C7 C6 C5 123.8(11) . .
C7 C6 H6 118.1 . .
C5 C6 H6 118.1 . .
C6 C7 C8 116.6(11) . .
C6 C7 H7 121.7 . .
C8 C7 H7 121.7 . .
C9 C8 C7 123.1(12) . .
C9 C8 H8 118.5 . .
C7 C8 H8 118.5 . .
C8 C9 C10 122.1(10) . .
C8 C9 H9 118.9 . .
C10 C9 H9 118.9 . .
C9 C10 C5 118.2(10) . .
C9 C10 C1 123.1(8) . .
C5 C10 C1 118.7(10) . .
N1 C11 C12 132.0(6) . .
N1 C11 C11 120.3(4) . 15_444
C12 C11 C11 107.7(4) . 15_444
C13 C12 C15 117.3(7) . .
C13 C12 C11 137.3(7) . .
C15 C12 C11 105.3(6) . .
C12 C13 C14 121.0(8) . .
C12 C13 H13 119.5 . .
C14 C13 H13 119.5 . .
C13 C14 C17 121.9(8) . 15_444
C13 C14 H14 119.1 . .
C17 C14 H14 119.1 15_444 .
C16 C15 C12 123.2(4) . .
C16 C15 C12 123.2(4) . 15_444
C12 C15 C12 113.5(9) . 15_444
C15 C16 C17 116.3(6) . .
C15 C16 C17 116.3(6) . 15_444
C17 C16 C17 127.4(11) . 15_444
C14 C17 C16 120.1(8) 15_444 .
C14 C17 H17 119.9 15_444 .
C16 C17 H17 119.9 . .
C2 C18 H18A 109.5 . .
C2 C18 H18B 109.5 . .
H18A C18 H18B 109.5 . .
C2 C18 H18C 109.5 . .
H18A C18 H18C 109.5 . .
H18B C18 H18C 109.5 . .
C11 N1 C1 121.9(6) . .

loop_
_geom_bond_atom_site_label_1
_geom_bond_atom_site_label_2
_geom_bond_distance
_geom_bond_site_symmetry_2
C1 N1 1.400(9) .
C1 C2 1.411(12) .
C1 C10 1.425(12) .
C2 C3 1.427(13) .
C2 C18 1.433(13) .
C3 C4 1.293(16) .
C3 H3 0.9300 .
C4 C5 1.407(16) .
C4 H4 0.9300 .
C5 C10 1.400(12) .
C5 C6 1.445(16) .
C6 C7 1.324(18) .
C6 H6 0.9300 .
C7 C8 1.393(16) .
C7 H7 0.9300 .
C8 C9 1.301(13) .
C8 H8 0.9300 .
C9 C10 1.396(13) .
C9 H9 0.9300 .
C11 N1 1.268(8) .
C11 C12 1.476(10) .
C11 C11 1.504(13) 15_444
C12 C13 1.337(9) .
C12 C15 1.439(9) .
C13 C14 1.360(11) .
C13 H13 0.9300 .
C14 C17 1.377(12) 15_444
C14 H14 0.9300 .
C15 C16 1.365(14) .
C15 C12 1.439(9) 15_444
C16 C17 1.406(10) .
C16 C17 1.406(10) 15_444
C17 C14 1.377(12) 15_444
C17 H17 0.9300 .
C18 H18A 0.9600 .
C18 H18B 0.9600 .
C18 H18C 0.9600 .

loop_
_geom_torsion_atom_site_label_1
_geom_torsion_atom_site_label_2
_geom_torsion_atom_site_label_3
_geom_torsion_atom_site_label_4
_geom_torsion
_geom_torsion_site_symmetry_1
_geom_torsion_site_symmetry_4
N1 C1 C2 C3 176.0(7) . .
C10 C1 C2 C3 0.0(11) . .
N1 C1 C2 C18 -5.4(12) . .
C10 C1 C2 C18 178.7(8) . .
C1 C2 C3 C4 -0.6(14) . .
C18 C2 C3 C4 -179.2(10) . .
C2 C3 C4 C5 -0.1(17) . .
C3 C4 C5 C10 1.3(14) . .
C3 C4 C5 C6 -179.2(10) . .
C10 C5 C6 C7 0.4(15) . .
C4 C5 C6 C7 -179.1(11) . .
C5 C6 C7 C8 -0.6(18) . .
C6 C7 C8 C9 -0.2(17) . .
C7 C8 C9 C10 1.0(15) . .
C8 C9 C10 C5 -1.1(12) . .
C8 C9 C10 C1 -179.4(8) . .
C4 C5 C10 C9 180.0(8) . .
C6 C5 C10 C9 0.4(11) . .
C4 C5 C10 C1 -1.7(11) . .
C6 C5 C10 C1 178.7(7) . .
N1 C1 C10 C9 3.3(10) . .
C2 C1 C10 C9 179.3(7) . .
N1 C1 C10 C5 -174.9(6) . .
C2 C1 C10 C5 1.1(10) . .
N1 C11 C12 C13 -5.0(16) . .
C11 C11 C12 C13 178.0(9) 15_444 .
N1 C11 C12 C15 170.5(7) . .
C11 C11 C12 C15 -6.5(9) 15_444 .
C15 C12 C13 C14 3.0(11) . .
C11 C12 C13 C14 178.0(9) . .
C12 C13 C14 C17 -2.7(14) . 15_444
C13 C12 C15 C16 -0.9(8) . .
C11 C12 C15 C16 -177.4(3) . .
C13 C12 C15 C12 179.1(8) . 15_444
C11 C12 C15 C12 2.6(3) . 15_444
C12 C15 C16 C17 178.5(5) . .
C12 C15 C16 C17 -1.5(5) 15_444 .
C12 C15 C16 C17 -1.5(5) . 15_444
C12 C15 C16 C17 178.5(5) 15_444 15_444
C15 C16 C17 C14 1.9(10) . 15_444
C17 C16 C17 C14 -178.1(10) 15_444 15_444
C12 C11 N1 C1 2.2(13) . .
C11 C11 N1 C1 178.9(8) 15_444 .
C2 C1 N1 C11 88.8(9) . .
C10 C1 N1 C11 -95.1(9) . .

loop_
_platon_squeeze_void_nr
_platon_squeeze_void_average_x
_platon_squeeze_void_average_y
_platon_squeeze_void_average_z
_platon_squeeze_void_volume
_platon_squeeze_void_count_electrons
_platon_squeeze_void_content
1 0.000 0.250 0.125 243 56 ' '
2 0.000 0.250 0.625 243 56 ' '
3 0.000 0.750 0.375 243 56 ' '
4 0.000 0.750 0.875 243 56 ' '
5 0.500 0.250 0.375 243 56 ' '
6 0.500 0.250 0.875 243 56 ' '
7 0.500 0.750 0.625 243 56 ' '
8 0.500 0.750 0.125 243 56 ' '
